data_2200093
loop_
_publ_author_name
'Weil, Matthias'

_publ_section_title
;
Cadmium(II) diarsenate(V), Cd~2~As~2~O~7~
;
_journal_name_full 'Acta Crystallographica, Section E'
_journal_page_first i28
_journal_page_last i29
_journal_paper_doi 10.1107/S1600536801004342
_journal_volume 57
_journal_year 2001
_chemical_formula_iupac 'Cd2 As2 O7'
_chemical_formula_moiety 'Cd2 As2 O7'
_chemical_formula_structural 'Cd2 As2 O7'
_chemical_formula_sum 'As2 Cd2 O7'
_chemical_formula_weight 486.64
_chemical_name_common
;
Cadmium(II) diarsenate(V)
;
_space_group_IT_number 12
_symmetry_cell_setting monoclinic
_symmetry_space_group_name_Hall '-C 2y'
_symmetry_space_group_name_H-M 'C 1 2/m 1'
_cell_angle_alpha 90.00
_cell_angle_beta 101.770(10)
_cell_angle_gamma 90.00
_cell_formula_units_Z 2
_cell_length_a 6.9446(14)
_cell_length_b 9.0365(14)
_cell_length_c 4.8530(8)
_cell_measurement_temperature 293(2)
_cell_volume 298.15(9)
_database_code_amcsd 0010354
_diffrn_ambient_temperature 293(2)
_exptl_crystal_density_diffrn 5.421
_cod_depositor_comments
;
The following automatic conversions were performed:
'_geom_bond_publ_flag' value 'Y' changed to 'y' according to
'/home/saulius/struct/CIF-dictionaries/cif_core.dic' dictionary named
'cif_core.dic' version 2.4.1 from 2010-06-29 (7 times).

Automatic conversion script
Id: cif_fix_enum 1527 2010-12-29 10:47:43Z saulius 
;
_cod_original_sg_symbol_H-M 'C 2/m'
_cod_database_code 2200093
_amcsd_formula_title Cd2As2O7

loop_
_space_group_symop_operation_xyz
'x, y, z'
'-x, y, -z'
'x+1/2, y+1/2, z'
'-x+1/2, y+1/2, -z'
'-x, -y, -z'
'x, -y, z'
'-x+1/2, -y+1/2, -z'
'x+1/2, -y+1/2, z'

loop_
_atom_site_label
_atom_site_fract_x
_atom_site_fract_y
_atom_site_fract_z
_atom_site_U_iso_or_equiv
_atom_site_adp_type
_atom_site_calc_flag
_atom_site_refinement_flags
_atom_site_occupancy
_atom_site_disorder_assembly
_atom_site_disorder_group
_atom_site_type_symbol
Cd .0000 .30427(3) .5000 .01120(8) Uani d S 1 . . Cd
As .22491(5) .0000 .91086(7) .00851(8) Uani d S 1 . . As
O1 .0000 .0000 .0000 .070(4) Uani d S 1 . . O
O2 .3843(5) .0000 .2172(5) .0148(4) Uani d S 1 . . O
O3 .2344(3) .1541(2) .7247(5) .0153(3) Uani d . 1 . . O

loop_
_atom_site_aniso_label
_atom_site_aniso_U_11
_atom_site_aniso_U_22
_atom_site_aniso_U_33
_atom_site_aniso_U_12
_atom_site_aniso_U_13
_atom_site_aniso_U_23
Cd .00994(10) .01029(10) .01280(10) .000 .00099(6) .000
As .00690(11) .01061(12) .00793(12) .000 .00128(8) .000
O1 .017(3) .113(12) .090(9) .000 .034(4) .000
O2 .0210(11) .0120(8) .0084(7) .000 -.0043(7) .000
O3 .0164(7) .0135(6) .0159(6) .0041(5) .0032(5) .0058(5)

loop_
_geom_bond_atom_site_label_1
_geom_bond_atom_site_label_2
_geom_bond_site_symmetry_2
_geom_bond_distance
_geom_bond_publ_flag
Cd O3 2_556 2.226(2) y
Cd O3 . 2.226(2) ?
Cd O2 7_556 2.2819(16) y
Cd O2 3_455 2.2819(16) ?
Cd O3 7_556 2.356(2) y
Cd O3 8_455 2.356(2) ?
As O2 1_556 1.663(3) y
As O3 6 1.669(2) y
As O3 . 1.669(2) y
As O1 1_556 1.7036(4) y
O1 As 5_556 1.7036(4) ?
O1 As 1_554 1.7036(4) ?
O2 As 1_554 1.663(3) ?
O2 Cd 7_556 2.2819(16) ?
O2 Cd 3_545 2.2819(16) ?
O3 Cd 7_556 2.356(2) ?

loop_
_cod_related_entry_id
_cod_related_entry_database
_cod_related_entry_code
1 AMCSD 0010354
